data_4515824
loop_
_publ_author_name
'Beromi, Megan Mohadjer'
'Banerjee, Gourab'
'Brudvig, Gary W.'
'Hazari, Nilay'
'Mercado, Brandon Q.'

_publ_section_title
;
 Nickel(I) Aryl Species: Synthesis, Properties, and Catalytic Activity.
;
_journal_issue 3
_journal_name_full 'ACS catalysis'
_journal_page_first 2526
_journal_page_last 2533
_journal_paper_doi 10.1021/acscatal.8b00546
_journal_volume 8
_journal_year 2018
_chemical_formula_moiety 'C49 H51 Br Fe Ni P2, 2(C7 H8)'
_chemical_formula_sum 'C63 H67 Br Fe Ni P2'
_chemical_formula_weight 1080.57
_space_group_crystal_system triclinic
_space_group_IT_number 2
_space_group_name_Hall '-P 1'
_space_group_name_H-M_alt 'P -1'
_atom_sites_solution_hydrogens geom
_atom_sites_solution_primary SHELXT
_atom_sites_solution_secondary difmap
_audit_creation_method SHELXL-2014/7
_cell_angle_alpha 77.340(4)
_cell_angle_beta 81.336(4)
_cell_angle_gamma 88.445(4)
_cell_formula_units_Z 2
_cell_length_a 10.4283(5)
_cell_length_b 13.6108(6)
_cell_length_c 19.5796(10)
_cell_measurement_reflns_used 9941
_cell_measurement_temperature 93(2)
_cell_measurement_theta_max 25.0150
_cell_measurement_theta_min 2.1660
_cell_volume 2680.5(2)
_computing_cell_refinement 'CrysAlisPro 1.171.39.16b (Rigaku OD, 2015)'
_computing_data_collection 'CrysAlisPro 1.171.39.16b (Rigaku OD, 2015)'
_computing_data_reduction 'CrysAlisPro 1.171.39.16b (Rigaku OD, 2015)'
_computing_molecular_graphics
; 
Dolomanov, O.V.; Bourhis, L.J.; Gildea, R.J.; Howard, J.A.K.; Puschmann, H., 
OLEX2: A complete structure solution, refinement and analysis program
(2009). J. Appl. Cryst., 42, 339-341.
;
_computing_publication_material 'CIFTAB-2013/2 (Sheldrick, 2014)'
_computing_structure_refinement 'SHELXL-2014/7 (Sheldrick, 2014)'
_computing_structure_solution 'SHELXT-2014/5 (Sheldrick, 2014)'
_diffrn_ambient_temperature 93(2)
_diffrn_detector_area_resol_mean 6.8
_diffrn_measured_fraction_theta_full 0.999
_diffrn_measured_fraction_theta_max 0.999
_diffrn_measurement_device_type 'Rigaku Mercury275R CCD'
_diffrn_measurement_method \w
_diffrn_radiation_type MoK\a
_diffrn_radiation_wavelength 0.71073
_diffrn_reflns_av_R_equivalents 0.0907
_diffrn_reflns_av_unetI/netI 0.0778
_diffrn_reflns_Laue_measured_fraction_full 0.999
_diffrn_reflns_Laue_measured_fraction_max 0.999
_diffrn_reflns_limit_h_max 12
_diffrn_reflns_limit_h_min -12
_diffrn_reflns_limit_k_max 16
_diffrn_reflns_limit_k_min -16
_diffrn_reflns_limit_l_max 23
_diffrn_reflns_limit_l_min -23
_diffrn_reflns_number 37772
_diffrn_reflns_point_group_measured_fraction_full 0.999
_diffrn_reflns_point_group_measured_fraction_max 0.999
_diffrn_reflns_theta_full 25.042
_diffrn_reflns_theta_max 25.042
_diffrn_reflns_theta_min 1.975
_diffrn_source 'fine-focus sealed X-ray tube'
_exptl_absorpt_coefficient_mu 1.466
_exptl_absorpt_correction_T_max 1.00000
_exptl_absorpt_correction_T_min 0.90943
_exptl_absorpt_correction_type multi-scan
_exptl_absorpt_process_details
; 
CrysAlisPro 1.171.39.16b (Rigaku Oxford Diffraction, 2015) 
Empirical absorption correction using spherical harmonics, 
 implemented in SCALE3 ABSPACK scaling algorithm. 
;
_exptl_crystal_colour Orange
_exptl_crystal_density_diffrn 1.339
_exptl_crystal_density_method 'not measured'
_exptl_crystal_description Block
_exptl_crystal_F_000 1128
_exptl_crystal_size_max 0.200
_exptl_crystal_size_mid 0.200
_exptl_crystal_size_min 0.050
_refine_diff_density_max 4.662
_refine_diff_density_min -0.616
_refine_diff_density_rms 0.161
_refine_ls_extinction_method none
_refine_ls_goodness_of_fit_ref 1.019
_refine_ls_hydrogen_treatment constr
_refine_ls_matrix_type full
_refine_ls_number_parameters 621
_refine_ls_number_reflns 9484
_refine_ls_number_restraints 0
_refine_ls_restrained_S_all 1.019
_refine_ls_R_factor_all 0.1116
_refine_ls_R_factor_gt 0.0828
_refine_ls_shift/su_max 0.000
_refine_ls_shift/su_mean 0.000
_refine_ls_structure_factor_coef Fsqd
_refine_ls_weighting_details 'w=1/[\s^2^(Fo^2^)+(0.1430P)^2^+7.4683P] where P=(Fo^2^+2Fc^2^)/3'
_refine_ls_weighting_scheme calc
_refine_ls_wR_factor_gt 0.2071
_refine_ls_wR_factor_ref 0.2321
_reflns_Friedel_coverage 0.000
_reflns_number_gt 6859
_reflns_number_total 9484
_reflns_threshold_expression 'I > 2\s(I)'
_cod_data_source_file cs8b00546_si_002.cif
_cod_data_source_block '_(dppf)NiII(2,4,6-iPr3C6H2)Br'
_cod_database_code 4515824
_shelx_shelxl_version_number 2014/7
_shelx_space_group_comment
; 
The symmetry employed for this shelxl refinement is uniquely defined 
by the following loop, which should always be used as a source of 
symmetry information in preference to the above space-group names. 
They are only intended as comments. 
;
_shelx_estimated_absorpt_t_min 0.758
_shelx_estimated_absorpt_t_max 0.930

loop_
_space_group_symop_operation_xyz
'x, y, z'
'-x, -y, -z'

loop_
_atom_site_label
_atom_site_type_symbol
_atom_site_fract_x
_atom_site_fract_y
_atom_site_fract_z
_atom_site_U_iso_or_equiv
_atom_site_adp_type
_atom_site_occupancy
_atom_site_site_symmetry_order
_atom_site_calc_flag
_atom_site_refinement_flags_posn
_atom_site_refinement_flags_adp
Br1 Br 0.42657(6) 0.74381(5) 0.33750(4) 0.0222(2) Uani 1 1 d . .
Ni1 Ni 0.62698(7) 0.81951(6) 0.28322(4) 0.0160(2) Uani 1 1 d . .
Fe1 Fe 1.01297(8) 0.76895(7) 0.33309(5) 0.0191(2) Uani 1 1 d . .
P1 P 0.71881(15) 0.67225(12) 0.33617(9) 0.0172(4) Uani 1 1 d . .
P2 P 0.80181(15) 0.90292(12) 0.23028(9) 0.0161(4) Uani 1 1 d . .
C1 C 0.5260(6) 0.9344(5) 0.2417(3) 0.0189(14) Uani 1 1 d . .
C2 C 0.4743(6) 0.9331(5) 0.1800(3) 0.0185(14) Uani 1 1 d . .
C3 C 0.3974(6) 1.0138(5) 0.1524(3) 0.0183(13) Uani 1 1 d . .
H3 H 0.3635 1.0130 0.1101 0.022 Uiso 1 1 calc R U
C4 C 0.3690(6) 1.0943(5) 0.1840(4) 0.0222(15) Uani 1 1 d . .
C5 C 0.4191(6) 1.0920(5) 0.2473(3) 0.0221(14) Uani 1 1 d . .
H5 H 0.3990 1.1453 0.2714 0.027 Uiso 1 1 calc R U
C6 C 0.4975(6) 1.0134(5) 0.2755(3) 0.0198(14) Uani 1 1 d . .
C7 C 0.4955(6) 0.8445(5) 0.1442(3) 0.0223(14) Uani 1 1 d . .
H7 H 0.5528 0.7958 0.1714 0.027 Uiso 1 1 calc R U
C8 C 0.3660(7) 0.7896(5) 0.1483(4) 0.0313(17) Uani 1 1 d . .
H8A H 0.3202 0.7774 0.1970 0.047 Uiso 1 1 calc R U
H8B H 0.3834 0.7251 0.1343 0.047 Uiso 1 1 calc R U
H8C H 0.3123 0.8313 0.1164 0.047 Uiso 1 1 calc R U
C9 C 0.5624(7) 0.8710(5) 0.0667(4) 0.0286(16) Uani 1 1 d . .
H9A H 0.5106 0.9209 0.0387 0.043 Uiso 1 1 calc R U
H9B H 0.5703 0.8101 0.0474 0.043 Uiso 1 1 calc R U
H9C H 0.6489 0.8988 0.0646 0.043 Uiso 1 1 calc R U
C10 C 0.2923(7) 1.1850(5) 0.1537(4) 0.0281(16) Uani 1 1 d . .
H10 H 0.2390 1.2078 0.1942 0.034 Uiso 1 1 calc R U
C11 C 0.2004(7) 1.1650(6) 0.1050(4) 0.0315(17) Uani 1 1 d . .
H11A H 0.2506 1.1514 0.0616 0.047 Uiso 1 1 calc R U
H11B H 0.1456 1.2241 0.0930 0.047 Uiso 1 1 calc R U
H11C H 0.1455 1.1065 0.1289 0.047 Uiso 1 1 calc R U
C12 C 0.3868(8) 1.2716(6) 0.1142(5) 0.047(2) Uani 1 1 d . .
H12A H 0.4329 1.2940 0.1482 0.070 Uiso 1 1 calc R U
H12B H 0.3378 1.3280 0.0905 0.070 Uiso 1 1 calc R U
H12C H 0.4495 1.2478 0.0790 0.070 Uiso 1 1 calc R U
C13 C 0.5410(7) 1.0136(5) 0.3466(3) 0.0233(15) Uani 1 1 d . .
H13 H 0.6113 0.9624 0.3529 0.028 Uiso 1 1 calc R U
C14 C 0.4310(8) 0.9798(6) 0.4078(4) 0.0369(19) Uani 1 1 d . .
H14A H 0.3613 1.0297 0.4046 0.055 Uiso 1 1 calc R U
H14B H 0.4639 0.9736 0.4528 0.055 Uiso 1 1 calc R U
H14C H 0.3972 0.9145 0.4051 0.055 Uiso 1 1 calc R U
C15 C 0.5980(7) 1.1139(6) 0.3514(4) 0.0310(17) Uani 1 1 d . .
H15A H 0.6738 1.1315 0.3148 0.046 Uiso 1 1 calc R U
H15B H 0.6241 1.1077 0.3982 0.046 Uiso 1 1 calc R U
H15C H 0.5326 1.1668 0.3443 0.046 Uiso 1 1 calc R U
C16 C 0.8916(6) 0.6528(5) 0.3405(4) 0.0192(14) Uani 1 1 d . .
C17 C 0.9945(6) 0.6546(5) 0.2833(4) 0.0202(14) Uani 1 1 d . .
H17 H 0.9846 0.6611 0.2351 0.024 Uiso 1 1 calc R U
C18 C 1.1139(6) 0.6451(5) 0.3103(4) 0.0244(15) Uani 1 1 d . .
H18 H 1.1975 0.6456 0.2831 0.029 Uiso 1 1 calc R U
C19 C 1.0881(6) 0.6348(5) 0.3841(4) 0.0224(15) Uani 1 1 d . .
H19 H 1.1509 0.6264 0.4154 0.027 Uiso 1 1 calc R U
C20 C 0.9512(6) 0.6392(5) 0.4036(4) 0.0220(14) Uani 1 1 d . .
H20 H 0.9068 0.6341 0.4503 0.026 Uiso 1 1 calc R U
C21 C 0.9303(6) 0.8947(4) 0.2835(3) 0.0176(13) Uani 1 1 d . .
C22 C 1.0683(6) 0.8987(4) 0.2609(4) 0.0214(14) Uani 1 1 d . .
H22 H 1.1103 0.9034 0.2137 0.026 Uiso 1 1 calc R U
C23 C 1.1305(7) 0.8946(5) 0.3203(4) 0.0271(16) Uani 1 1 d . .
H23 H 1.2215 0.8967 0.3201 0.033 Uiso 1 1 calc R U
C24 C 1.0336(7) 0.8868(5) 0.3811(4) 0.0293(16) Uani 1 1 d . .
H24 H 1.0488 0.8821 0.4283 0.035 Uiso 1 1 calc R U
C25 C 0.9107(6) 0.8872(5) 0.3586(4) 0.0210(14) Uani 1 1 d . .
H25 H 0.8291 0.8833 0.3882 0.025 Uiso 1 1 calc R U
C26 C 0.6829(6) 0.5635(5) 0.2992(3) 0.0189(14) Uani 1 1 d . .
C27 C 0.7535(6) 0.4744(5) 0.3141(4) 0.0229(15) Uani 1 1 d . .
H27 H 0.8199 0.4700 0.3429 0.028 Uiso 1 1 calc R U
C28 C 0.7268(7) 0.3928(5) 0.2871(4) 0.0268(16) Uani 1 1 d . .
H28 H 0.7738 0.3320 0.2983 0.032 Uiso 1 1 calc R U
C29 C 0.6317(7) 0.3991(5) 0.2436(4) 0.0302(17) Uani 1 1 d . .
H29 H 0.6133 0.3425 0.2256 0.036 Uiso 1 1 calc R U
C30 C 0.5637(7) 0.4875(5) 0.2266(4) 0.0271(16) Uani 1 1 d . .
H30 H 0.5001 0.4925 0.1961 0.032 Uiso 1 1 calc R U
C31 C 0.5896(6) 0.5696(5) 0.2548(4) 0.0225(15) Uani 1 1 d . .
H31 H 0.5427 0.6304 0.2434 0.027 Uiso 1 1 calc R U
C32 C 0.6599(6) 0.6406(5) 0.4317(4) 0.0211(14) Uani 1 1 d . .
C33 C 0.6233(6) 0.7199(5) 0.4646(4) 0.0234(15) Uani 1 1 d . .
H33 H 0.6218 0.7866 0.4371 0.028 Uiso 1 1 calc R U
C34 C 0.5887(7) 0.7015(6) 0.5379(4) 0.0337(18) Uani 1 1 d . .
H34 H 0.5644 0.7560 0.5602 0.040 Uiso 1 1 calc R U
C35 C 0.5893(7) 0.6049(6) 0.5783(4) 0.0342(18) Uani 1 1 d . .
H35 H 0.5654 0.5928 0.6282 0.041 Uiso 1 1 calc R U
C36 C 0.6252(6) 0.5251(6) 0.5457(4) 0.0270(16) Uani 1 1 d . .
H36 H 0.6251 0.4584 0.5735 0.032 Uiso 1 1 calc R U
C37 C 0.6615(6) 0.5426(5) 0.4721(4) 0.0224(15) Uani 1 1 d . .
H37 H 0.6871 0.4882 0.4500 0.027 Uiso 1 1 calc R U
C38 C 0.8026(6) 1.0399(5) 0.1952(3) 0.0204(14) Uani 1 1 d . .
C39 C 0.8736(6) 1.1031(5) 0.2220(4) 0.0246(15) Uani 1 1 d . .
H39 H 0.9195 1.0753 0.2601 0.029 Uiso 1 1 calc R U
C40 C 0.8795(7) 1.2071(6) 0.1941(4) 0.0335(18) Uani 1 1 d . .
H40 H 0.9286 1.2495 0.2131 0.040 Uiso 1 1 calc R U
C41 C 0.8123(7) 1.2477(5) 0.1380(4) 0.0326(18) Uani 1 1 d . .
H41 H 0.8146 1.3182 0.1188 0.039 Uiso 1 1 calc R U
C42 C 0.7417(7) 1.1844(5) 0.1103(4) 0.0298(17) Uani 1 1 d . .
H42 H 0.6967 1.2115 0.0718 0.036 Uiso 1 1 calc R U
C43 C 0.7372(7) 1.0812(5) 0.1390(4) 0.0265(16) Uani 1 1 d . .
H43 H 0.6886 1.0385 0.1199 0.032 Uiso 1 1 calc R U
C44 C 0.8763(6) 0.8579(5) 0.1517(3) 0.0195(14) Uani 1 1 d . .
C45 C 0.9748(7) 0.9129(5) 0.1027(4) 0.0246(15) Uani 1 1 d . .
H45 H 0.9998 0.9774 0.1074 0.030 Uiso 1 1 calc R U
C46 C 1.0355(8) 0.8720(6) 0.0470(4) 0.0355(18) Uani 1 1 d . .
H46 H 1.1033 0.9087 0.0143 0.043 Uiso 1 1 calc R U
C47 C 0.9997(7) 0.7804(6) 0.0385(4) 0.0305(17) Uani 1 1 d . .
H47 H 1.0415 0.7543 -0.0003 0.037 Uiso 1 1 calc R U
C48 C 0.9020(7) 0.7251(6) 0.0867(4) 0.0306(17) Uani 1 1 d . .
H48 H 0.8777 0.6608 0.0811 0.037 Uiso 1 1 calc R U
C49 C 0.8398(6) 0.7638(5) 0.1431(4) 0.0223(14) Uani 1 1 d . .
H49 H 0.7725 0.7263 0.1757 0.027 Uiso 1 1 calc R U
C50 C 0.0444(11) 0.4607(8) 0.1602(7) 0.075(4) Uani 1 1 d . .
H50A H 0.0734 0.3988 0.1896 0.113 Uiso 1 1 calc R U
H50B H -0.0369 0.4476 0.1443 0.113 Uiso 1 1 calc R U
H50C H 0.0305 0.5130 0.1878 0.113 Uiso 1 1 calc R U
C51 C 0.1452(9) 0.4954(6) 0.0975(6) 0.049(2) Uani 1 1 d . .
C52 C 0.2523(9) 0.5553(7) 0.1010(5) 0.052(2) Uani 1 1 d . .
H52 H 0.2579 0.5771 0.1433 0.062 Uiso 1 1 calc R U
C53 C 0.3468(10) 0.5819(7) 0.0445(6) 0.055(3) Uani 1 1 d . .
H53 H 0.4164 0.6233 0.0480 0.066 Uiso 1 1 calc R U
C54 C 0.3449(9) 0.5504(7) -0.0190(5) 0.047(2) Uani 1 1 d . .
H54 H 0.4114 0.5700 -0.0582 0.057 Uiso 1 1 calc R U
C55 C 0.2424(10) 0.4895(7) -0.0224(5) 0.054(2) Uani 1 1 d . .
H55 H 0.2388 0.4647 -0.0638 0.065 Uiso 1 1 calc R U
C56 C 0.1443(9) 0.4653(7) 0.0361(5) 0.048(2) Uani 1 1 d . .
H56 H 0.0732 0.4256 0.0324 0.058 Uiso 1 1 calc R U
C57 C -0.2226(8) 0.2390(6) 0.4721(4) 0.0356(18) Uani 1 1 d . .
H57A H -0.2583 0.1724 0.4740 0.053 Uiso 1 1 calc R U
H57B H -0.2800 0.2912 0.4507 0.053 Uiso 1 1 calc R U
H57C H -0.2155 0.2462 0.5201 0.053 Uiso 1 1 calc R U
C58 C -0.0902(7) 0.2502(6) 0.4280(4) 0.0310(17) Uani 1 1 d . .
C59 C -0.0371(8) 0.1730(6) 0.3960(4) 0.0371(19) Uani 1 1 d . .
H59 H -0.0850 0.1125 0.4025 0.045 Uiso 1 1 calc R U
C60 C 0.0847(8) 0.1834(6) 0.3549(5) 0.041(2) Uani 1 1 d . .
H60 H 0.1205 0.1298 0.3343 0.050 Uiso 1 1 calc R U
C61 C 0.1546(8) 0.2737(7) 0.3441(5) 0.043(2) Uani 1 1 d . .
H61 H 0.2372 0.2822 0.3153 0.051 Uiso 1 1 calc R U
C62 C 0.1028(7) 0.3492(6) 0.3752(4) 0.0352(18) Uani 1 1 d . .
H62 H 0.1496 0.4104 0.3678 0.042 Uiso 1 1 calc R U
C63 C -0.0179(7) 0.3372(6) 0.4176(4) 0.0276(16) Uani 1 1 d . .
H63 H -0.0513 0.3899 0.4398 0.033 Uiso 1 1 calc R U

loop_
_atom_site_aniso_label
_atom_site_aniso_U_11
_atom_site_aniso_U_22
_atom_site_aniso_U_33
_atom_site_aniso_U_23
_atom_site_aniso_U_13
_atom_site_aniso_U_12
Br1 0.0108(3) 0.0226(4) 0.0286(4) 0.0023(3) 0.0000(3) -0.0005(2)
Ni1 0.0092(4) 0.0165(4) 0.0200(4) -0.0007(3) -0.0006(3) 0.0006(3)
Fe1 0.0118(5) 0.0182(5) 0.0270(5) -0.0040(4) -0.0034(4) 0.0007(4)
P1 0.0115(8) 0.0168(8) 0.0220(9) -0.0021(7) -0.0020(6) 0.0003(6)
P2 0.0109(8) 0.0158(8) 0.0199(9) -0.0015(7) 0.0000(6) 0.0004(6)
C1 0.009(3) 0.023(3) 0.024(3) -0.006(3) 0.002(3) -0.001(2)
C2 0.015(3) 0.019(3) 0.019(3) -0.002(3) 0.003(3) 0.000(2)
C3 0.015(3) 0.020(3) 0.017(3) -0.001(3) -0.001(3) 0.001(3)
C4 0.008(3) 0.021(3) 0.033(4) 0.001(3) 0.000(3) 0.000(3)
C5 0.019(3) 0.027(4) 0.020(3) -0.006(3) -0.002(3) 0.008(3)
C6 0.010(3) 0.026(3) 0.024(4) -0.008(3) -0.001(3) 0.000(3)
C7 0.021(4) 0.027(4) 0.018(3) -0.003(3) -0.003(3) -0.001(3)
C8 0.035(4) 0.024(4) 0.036(4) -0.012(3) 0.003(3) -0.007(3)
C9 0.034(4) 0.024(4) 0.027(4) -0.007(3) -0.001(3) 0.008(3)
C10 0.018(4) 0.029(4) 0.035(4) -0.003(3) -0.006(3) 0.010(3)
C11 0.017(4) 0.034(4) 0.037(4) 0.003(3) -0.003(3) 0.003(3)
C12 0.034(5) 0.026(4) 0.077(7) 0.011(4) -0.028(5) -0.005(3)
C13 0.022(4) 0.026(4) 0.022(4) -0.006(3) -0.003(3) 0.005(3)
C14 0.029(4) 0.053(5) 0.030(4) -0.012(4) -0.003(3) -0.009(4)
C15 0.024(4) 0.037(4) 0.035(4) -0.015(3) -0.001(3) -0.004(3)
C16 0.012(3) 0.018(3) 0.028(4) -0.006(3) -0.002(3) 0.003(2)
C17 0.018(3) 0.017(3) 0.026(4) -0.007(3) 0.000(3) 0.004(3)
C18 0.012(3) 0.017(3) 0.041(4) -0.001(3) -0.002(3) 0.000(3)
C19 0.020(3) 0.012(3) 0.034(4) 0.001(3) -0.010(3) 0.004(3)
C20 0.018(3) 0.016(3) 0.028(4) 0.004(3) -0.002(3) -0.002(3)
C21 0.016(3) 0.010(3) 0.026(4) 0.000(3) -0.007(3) 0.000(2)
C22 0.015(3) 0.013(3) 0.034(4) 0.001(3) -0.006(3) 0.001(2)
C23 0.015(3) 0.018(3) 0.048(5) -0.004(3) -0.008(3) -0.003(3)
C24 0.033(4) 0.020(3) 0.039(4) -0.008(3) -0.014(3) 0.002(3)
C25 0.018(3) 0.018(3) 0.026(4) -0.004(3) -0.004(3) 0.005(3)
C26 0.016(3) 0.022(3) 0.017(3) -0.003(3) 0.003(3) -0.003(3)
C27 0.018(3) 0.021(3) 0.027(4) -0.002(3) -0.002(3) 0.002(3)
C28 0.019(4) 0.025(4) 0.033(4) -0.005(3) 0.005(3) 0.001(3)
C29 0.030(4) 0.028(4) 0.034(4) -0.011(3) -0.001(3) 0.001(3)
C30 0.023(4) 0.033(4) 0.026(4) -0.008(3) -0.002(3) -0.003(3)
C31 0.017(3) 0.022(3) 0.026(4) -0.001(3) 0.001(3) 0.001(3)
C32 0.011(3) 0.028(4) 0.024(4) -0.005(3) -0.002(3) 0.000(3)
C33 0.019(3) 0.023(3) 0.028(4) -0.003(3) -0.005(3) 0.003(3)
C34 0.025(4) 0.049(5) 0.030(4) -0.017(4) 0.000(3) 0.008(3)
C35 0.016(4) 0.058(5) 0.025(4) -0.002(4) -0.001(3) -0.004(3)
C36 0.017(4) 0.039(4) 0.021(4) 0.004(3) -0.004(3) -0.004(3)
C37 0.012(3) 0.024(3) 0.028(4) 0.004(3) -0.004(3) -0.002(3)
C38 0.013(3) 0.020(3) 0.024(4) -0.003(3) 0.005(3) 0.002(3)
C39 0.019(4) 0.023(4) 0.028(4) -0.003(3) 0.004(3) 0.002(3)
C40 0.022(4) 0.030(4) 0.046(5) -0.009(4) 0.005(3) 0.003(3)
C41 0.023(4) 0.021(4) 0.046(5) -0.001(3) 0.009(3) 0.003(3)
C42 0.021(4) 0.029(4) 0.031(4) 0.008(3) -0.001(3) 0.007(3)
C43 0.019(4) 0.029(4) 0.026(4) 0.002(3) 0.001(3) 0.000(3)
C44 0.018(3) 0.020(3) 0.021(3) -0.005(3) -0.002(3) 0.000(3)
C45 0.021(4) 0.026(4) 0.022(4) -0.002(3) 0.006(3) 0.001(3)
C46 0.029(4) 0.045(5) 0.030(4) -0.010(4) 0.007(3) -0.005(3)
C47 0.024(4) 0.042(4) 0.026(4) -0.015(3) 0.004(3) 0.006(3)
C48 0.032(4) 0.029(4) 0.033(4) -0.013(3) -0.002(3) 0.000(3)
C49 0.019(3) 0.024(3) 0.023(4) -0.006(3) 0.002(3) -0.001(3)
C50 0.055(7) 0.050(6) 0.116(10) -0.028(6) 0.018(7) 0.000(5)
C51 0.040(5) 0.029(4) 0.077(7) -0.009(5) -0.011(5) 0.000(4)
C52 0.051(6) 0.043(5) 0.064(6) -0.024(5) 0.005(5) -0.005(4)
C53 0.055(6) 0.041(5) 0.071(7) -0.020(5) -0.002(5) -0.015(4)
C54 0.042(5) 0.049(5) 0.054(6) -0.017(5) -0.004(4) -0.006(4)
C55 0.057(6) 0.058(6) 0.054(6) -0.014(5) -0.026(5) 0.006(5)
C56 0.040(5) 0.041(5) 0.066(6) -0.010(5) -0.015(5) 0.001(4)
C57 0.032(4) 0.047(5) 0.029(4) -0.008(4) -0.006(3) -0.007(4)
C58 0.029(4) 0.036(4) 0.030(4) -0.006(3) -0.012(3) 0.005(3)
C59 0.031(4) 0.045(5) 0.038(5) -0.010(4) -0.011(4) 0.000(4)
C60 0.033(5) 0.037(5) 0.063(6) -0.028(4) -0.011(4) 0.010(4)
C61 0.023(4) 0.052(5) 0.055(6) -0.020(4) 0.001(4) 0.004(4)
C62 0.027(4) 0.035(4) 0.044(5) -0.008(4) -0.008(4) -0.004(3)
C63 0.027(4) 0.032(4) 0.027(4) -0.010(3) -0.010(3) 0.005(3)

loop_
_atom_type_symbol
_atom_type_description
_atom_type_scat_dispersion_real
_atom_type_scat_dispersion_imag
_atom_type_scat_source
C C 0.0033 0.0016 'International Tables Vol C Tables 4.2.6.8 and 6.1.1.4'
H H 0.0000 0.0000 'International Tables Vol C Tables 4.2.6.8 and 6.1.1.4'
Br Br -0.2901 2.4595 'International Tables Vol C Tables 4.2.6.8 and 6.1.1.4'
Fe Fe 0.3463 0.8444 'International Tables Vol C Tables 4.2.6.8 and 6.1.1.4'
Ni Ni 0.3393 1.1124 'International Tables Vol C Tables 4.2.6.8 and 6.1.1.4'
P P 0.1023 0.0942 'International Tables Vol C Tables 4.2.6.8 and 6.1.1.4'

loop_
_geom_angle_atom_site_label_1
_geom_angle_atom_site_label_2
_geom_angle_atom_site_label_3
_geom_angle
C1 Ni1 P2 88.29(19)
C1 Ni1 P1 172.02(19)
P2 Ni1 P1 99.51(6)
C1 Ni1 Br1 86.23(18)
P2 Ni1 Br1 174.43(6)
P1 Ni1 Br1 85.99(5)
C21 Fe1 C16 107.4(3)
C21 Fe1 C25 41.7(3)
C16 Fe1 C25 109.7(3)
C21 Fe1 C17 110.0(3)
C16 Fe1 C17 41.2(3)
C25 Fe1 C17 139.4(3)
C21 Fe1 C20 136.6(3)
C16 Fe1 C20 41.5(3)
C25 Fe1 C20 110.2(3)
C17 Fe1 C20 68.5(3)
C21 Fe1 C22 41.6(2)
C16 Fe1 C22 136.4(3)
C25 Fe1 C22 69.2(3)
C17 Fe1 C22 110.5(3)
C20 Fe1 C22 177.8(3)
C21 Fe1 C24 69.1(3)
C16 Fe1 C24 140.0(3)
C25 Fe1 C24 40.6(3)
C17 Fe1 C24 178.6(3)
C20 Fe1 C24 112.9(3)
C22 Fe1 C24 68.1(3)
C21 Fe1 C18 140.0(3)
C16 Fe1 C18 69.0(2)
C25 Fe1 C18 178.0(3)
C17 Fe1 C18 40.5(3)
C20 Fe1 C18 67.8(3)
C22 Fe1 C18 112.8(3)
C24 Fe1 C18 139.6(3)
C21 Fe1 C19 176.6(3)
C16 Fe1 C19 69.2(3)
C25 Fe1 C19 138.5(3)
C17 Fe1 C19 67.7(3)
C20 Fe1 C19 40.5(3)
C22 Fe1 C19 141.3(3)
C24 Fe1 C19 113.2(3)
C18 Fe1 C19 39.8(3)
C21 Fe1 C23 68.6(3)
C16 Fe1 C23 176.0(3)
C25 Fe1 C23 68.2(3)
C17 Fe1 C23 138.4(3)
C20 Fe1 C23 142.1(3)
C22 Fe1 C23 39.9(3)
C24 Fe1 C23 40.3(3)
C18 Fe1 C23 113.2(3)
C19 Fe1 C23 114.8(3)
C16 P1 C32 98.0(3)
C16 P1 C26 100.2(3)
C32 P1 C26 107.7(3)
C16 P1 Ni1 125.4(2)
C32 P1 Ni1 110.6(2)
C26 P1 Ni1 112.9(2)
C21 P2 C44 104.1(3)
C21 P2 C38 99.4(3)
C44 P2 C38 101.3(3)
C21 P2 Ni1 114.6(2)
C44 P2 Ni1 112.4(2)
C38 P2 Ni1 122.6(2)
C6 C1 C2 119.7(6)
C6 C1 Ni1 120.7(5)
C2 C1 Ni1 119.5(5)
C1 C2 C3 119.0(6)
C1 C2 C7 121.4(6)
C3 C2 C7 119.6(6)
C4 C3 C2 122.7(6)
C4 C3 H3 118.7
C2 C3 H3 118.7
C3 C4 C5 117.0(6)
C3 C4 C10 124.1(6)
C5 C4 C10 118.9(6)
C6 C5 C4 121.5(6)
C6 C5 H5 119.2
C4 C5 H5 119.2
C1 C6 C5 120.0(6)
C1 C6 C13 121.7(6)
C5 C6 C13 118.1(6)
C2 C7 C9 114.8(6)
C2 C7 C8 110.6(5)
C9 C7 C8 109.4(6)
C2 C7 H7 107.2
C9 C7 H7 107.2
C8 C7 H7 107.2
C7 C8 H8A 109.5
C7 C8 H8B 109.5
H8A C8 H8B 109.5
C7 C8 H8C 109.5
H8A C8 H8C 109.5
H8B C8 H8C 109.5
C7 C9 H9A 109.5
C7 C9 H9B 109.5
H9A C9 H9B 109.5
C7 C9 H9C 109.5
H9A C9 H9C 109.5
H9B C9 H9C 109.5
C4 C10 C11 114.4(6)
C4 C10 C12 109.4(6)
C11 C10 C12 109.8(6)
C4 C10 H10 107.7
C11 C10 H10 107.7
C12 C10 H10 107.7
C10 C11 H11A 109.5
C10 C11 H11B 109.5
H11A C11 H11B 109.5
C10 C11 H11C 109.5
H11A C11 H11C 109.5
H11B C11 H11C 109.5
C10 C12 H12A 109.5
C10 C12 H12B 109.5
H12A C12 H12B 109.5
C10 C12 H12C 109.5
H12A C12 H12C 109.5
H12B C12 H12C 109.5
C14 C13 C6 111.1(6)
C14 C13 C15 110.2(6)
C6 C13 C15 114.5(6)
C14 C13 H13 106.9
C6 C13 H13 106.9
C15 C13 H13 106.9
C13 C14 H14A 109.5
C13 C14 H14B 109.5
H14A C14 H14B 109.5
C13 C14 H14C 109.5
H14A C14 H14C 109.5
H14B C14 H14C 109.5
C13 C15 H15A 109.5
C13 C15 H15B 109.5
H15A C15 H15B 109.5
C13 C15 H15C 109.5
H15A C15 H15C 109.5
H15B C15 H15C 109.5
C17 C16 C20 106.3(6)
C17 C16 P1 128.0(5)
C20 C16 P1 125.6(5)
C17 C16 Fe1 70.1(4)
C20 C16 Fe1 70.0(4)
P1 C16 Fe1 121.6(3)
C18 C17 C16 108.8(6)
C18 C17 Fe1 70.7(4)
C16 C17 Fe1 68.8(4)
C18 C17 H17 125.6
C16 C17 H17 125.6
Fe1 C17 H17 126.5
C19 C18 C17 108.6(6)
C19 C18 Fe1 70.7(4)
C17 C18 Fe1 68.9(4)
C19 C18 H18 125.7
C17 C18 H18 125.7
Fe1 C18 H18 126.3
C18 C19 C20 107.8(6)
C18 C19 Fe1 69.6(4)
C20 C19 Fe1 68.5(3)
C18 C19 H19 126.1
C20 C19 H19 126.1
Fe1 C19 H19 127.5
C19 C20 C16 108.4(6)
C19 C20 Fe1 71.0(4)
C16 C20 Fe1 68.4(4)
C19 C20 H20 125.8
C16 C20 H20 125.8
Fe1 C20 H20 126.3
C25 C21 C22 106.8(6)
C25 C21 P2 124.7(5)
C22 C21 P2 128.5(5)
C25 C21 Fe1 69.4(3)
C22 C21 Fe1 70.2(3)
P2 C21 Fe1 127.5(3)
C23 C22 C21 108.4(6)
C23 C22 Fe1 71.5(4)
C21 C22 Fe1 68.2(4)
C23 C22 H22 125.8
C21 C22 H22 125.8
Fe1 C22 H22 126.1
C22 C23 C24 108.4(6)
C22 C23 Fe1 68.6(4)
C24 C23 Fe1 69.1(4)
C22 C23 H23 125.8
C24 C23 H23 125.8
Fe1 C23 H23 128.1
C25 C24 C23 108.0(6)
C25 C24 Fe1 68.2(4)
C23 C24 Fe1 70.6(4)
C25 C24 H24 126.0
C23 C24 H24 126.0
Fe1 C24 H24 126.8
C24 C25 C21 108.4(6)
C24 C25 Fe1 71.2(4)
C21 C25 Fe1 69.0(4)
C24 C25 H25 125.8
C21 C25 H25 125.8
Fe1 C25 H25 125.6
C31 C26 C27 118.9(6)
C31 C26 P1 121.2(5)
C27 C26 P1 119.9(5)
C28 C27 C26 120.3(6)
C28 C27 H27 119.9
C26 C27 H27 119.9
C27 C28 C29 120.4(7)
C27 C28 H28 119.8
C29 C28 H28 119.8
C30 C29 C28 120.1(7)
C30 C29 H29 119.9
C28 C29 H29 119.9
C29 C30 C31 119.4(7)
C29 C30 H30 120.3
C31 C30 H30 120.3
C26 C31 C30 120.9(6)
C26 C31 H31 119.6
C30 C31 H31 119.6
C33 C32 C37 119.9(6)
C33 C32 P1 117.4(5)
C37 C32 P1 122.4(5)
C32 C33 C34 120.0(7)
C32 C33 H33 120.0
C34 C33 H33 120.0
C35 C34 C33 120.6(7)
C35 C34 H34 119.7
C33 C34 H34 119.7
C34 C35 C36 119.8(7)
C34 C35 H35 120.1
C36 C35 H35 120.1
C35 C36 C37 120.3(7)
C35 C36 H36 119.8
C37 C36 H36 119.8
C32 C37 C36 119.4(7)
C32 C37 H37 120.3
C36 C37 H37 120.3
C39 C38 C43 118.8(6)
C39 C38 P2 120.6(5)
C43 C38 P2 120.6(5)
C38 C39 C40 121.4(7)
C38 C39 H39 119.3
C40 C39 H39 119.3
C41 C40 C39 119.3(7)
C41 C40 H40 120.4
C39 C40 H40 120.4
C42 C41 C40 119.6(7)
C42 C41 H41 120.2
C40 C41 H41 120.2
C41 C42 C43 120.1(7)
C41 C42 H42 120.0
C43 C42 H42 120.0
C38 C43 C42 120.9(7)
C38 C43 H43 119.6
C42 C43 H43 119.6
C49 C44 C45 119.3(6)
C49 C44 P2 119.2(5)
C45 C44 P2 121.4(5)
C46 C45 C44 119.3(7)
C46 C45 H45 120.3
C44 C45 H45 120.3
C47 C46 C45 121.3(7)
C47 C46 H46 119.3
C45 C46 H46 119.3
C46 C47 C48 120.0(7)
C46 C47 H47 120.0
C48 C47 H47 120.0
C49 C48 C47 120.0(7)
C49 C48 H48 120.0
C47 C48 H48 120.0
C48 C49 C44 120.1(6)
C48 C49 H49 120.0
C44 C49 H49 120.0
C51 C50 H50A 109.5
C51 C50 H50B 109.5
H50A C50 H50B 109.5
C51 C50 H50C 109.5
H50A C50 H50C 109.5
H50B C50 H50C 109.5
C56 C51 C52 116.7(9)
C56 C51 C50 121.7(9)
C52 C51 C50 121.5(10)
C53 C52 C51 120.7(9)
C53 C52 H52 119.6
C51 C52 H52 119.6
C52 C53 C54 122.1(9)
C52 C53 H53 118.9
C54 C53 H53 118.9
C55 C54 C53 117.7(9)
C55 C54 H54 121.2
C53 C54 H54 121.2
C54 C55 C56 119.0(9)
C54 C55 H55 120.5
C56 C55 H55 120.5
C51 C56 C55 123.7(9)
C51 C56 H56 118.2
C55 C56 H56 118.2
C58 C57 H57A 109.5
C58 C57 H57B 109.5
H57A C57 H57B 109.5
C58 C57 H57C 109.5
H57A C57 H57C 109.5
H57B C57 H57C 109.5
C63 C58 C59 118.0(7)
C63 C58 C57 121.0(7)
C59 C58 C57 120.9(7)
C60 C59 C58 121.1(8)
C60 C59 H59 119.5
C58 C59 H59 119.5
C59 C60 C61 119.5(7)
C59 C60 H60 120.2
C61 C60 H60 120.2
C62 C61 C60 119.4(8)
C62 C61 H61 120.3
C60 C61 H61 120.3
C61 C62 C63 120.6(7)
C61 C62 H62 119.7
C63 C62 H62 119.7
C58 C63 C62 121.3(7)
C58 C63 H63 119.4
C62 C63 H63 119.4

loop_
_geom_bond_atom_site_label_1
_geom_bond_atom_site_label_2
_geom_bond_distance
Br1 Ni1 2.3509(10)
Ni1 C1 1.956(6)
Ni1 P2 2.1712(17)
Ni1 P1 2.3006(18)
Fe1 C21 2.014(6)
Fe1 C16 2.019(6)
Fe1 C25 2.020(6)
Fe1 C17 2.036(6)
Fe1 C20 2.040(6)
Fe1 C22 2.041(6)
Fe1 C24 2.059(7)
Fe1 C18 2.059(7)
Fe1 C19 2.074(6)
Fe1 C23 2.079(7)
P1 C16 1.826(6)
P1 C32 1.838(7)
P1 C26 1.853(7)
P2 C21 1.805(6)
P2 C44 1.836(7)
P2 C38 1.840(6)
C1 C6 1.384(9)
C1 C2 1.399(9)
C2 C3 1.402(9)
C2 C7 1.519(9)
C3 C4 1.376(9)
C3 H3 0.9500
C4 C5 1.410(10)
C4 C10 1.512(9)
C5 C6 1.395(9)
C5 H5 0.9500
C6 C13 1.529(9)
C7 C9 1.541(9)
C7 C8 1.544(10)
C7 H7 1.0000
C8 H8A 0.9800
C8 H8B 0.9800
C8 H8C 0.9800
C9 H9A 0.9800
C9 H9B 0.9800
C9 H9C 0.9800
C10 C11 1.519(10)
C10 C12 1.547(10)
C10 H10 1.0000
C11 H11A 0.9800
C11 H11B 0.9800
C11 H11C 0.9800
C12 H12A 0.9800
C12 H12B 0.9800
C12 H12C 0.9800
C13 C14 1.528(10)
C13 C15 1.530(10)
C13 H13 1.0000
C14 H14A 0.9800
C14 H14B 0.9800
C14 H14C 0.9800
C15 H15A 0.9800
C15 H15B 0.9800
C15 H15C 0.9800
C16 C17 1.426(9)
C16 C20 1.440(9)
C17 C18 1.416(9)
C17 H17 0.9500
C18 C19 1.406(10)
C18 H18 0.9500
C19 C20 1.424(9)
C19 H19 0.9500
C20 H20 0.9500
C21 C25 1.435(9)
C21 C22 1.440(9)
C22 C23 1.406(10)
C22 H22 0.9500
C23 C24 1.426(11)
C23 H23 0.9500
C24 C25 1.416(10)
C24 H24 0.9500
C25 H25 0.9500
C26 C31 1.388(9)
C26 C27 1.400(9)
C27 C28 1.382(10)
C27 H27 0.9500
C28 C29 1.391(10)
C28 H28 0.9500
C29 C30 1.382(10)
C29 H29 0.9500
C30 C31 1.400(10)
C30 H30 0.9500
C31 H31 0.9500
C32 C33 1.390(9)
C32 C37 1.396(9)
C33 C34 1.394(10)
C33 H33 0.9500
C34 C35 1.379(11)
C34 H34 0.9500
C35 C36 1.391(11)
C35 H35 0.9500
C36 C37 1.402(10)
C36 H36 0.9500
C37 H37 0.9500
C38 C39 1.383(10)
C38 C43 1.388(10)
C39 C40 1.401(10)
C39 H39 0.9500
C40 C41 1.395(11)
C40 H40 0.9500
C41 C42 1.393(11)
C41 H41 0.9500
C42 C43 1.393(10)
C42 H42 0.9500
C43 H43 0.9500
C44 C49 1.398(9)
C44 C45 1.403(9)
C45 C46 1.392(10)
C45 H45 0.9500
C46 C47 1.362(11)
C46 H46 0.9500
C47 C48 1.392(10)
C47 H47 0.9500
C48 C49 1.392(10)
C48 H48 0.9500
C49 H49 0.9500
C50 C51 1.490(14)
C50 H50A 0.9800
C50 H50B 0.9800
C50 H50C 0.9800
C51 C56 1.353(14)
C51 C52 1.420(13)
C52 C53 1.356(13)
C52 H52 0.9500
C53 C54 1.403(13)
C53 H53 0.9500
C54 C55 1.388(13)
C54 H54 0.9500
C55 C56 1.402(14)
C55 H55 0.9500
C56 H56 0.9500
C57 C58 1.506(11)
C57 H57A 0.9800
C57 H57B 0.9800
C57 H57C 0.9800
C58 C63 1.381(10)
C58 C59 1.399(11)
C59 C60 1.390(12)
C59 H59 0.9500
C60 C61 1.406(11)
C60 H60 0.9500
C61 C62 1.365(11)
C61 H61 0.9500
C62 C63 1.392(11)
C62 H62 0.9500
C63 H63 0.9500

loop_
_geom_torsion_atom_site_label_1
_geom_torsion_atom_site_label_2
_geom_torsion_atom_site_label_3
_geom_torsion_atom_site_label_4
_geom_torsion
C6 C1 C2 C3 1.8(9)
Ni1 C1 C2 C3 177.2(5)
C6 C1 C2 C7 -175.7(6)
Ni1 C1 C2 C7 -0.3(8)
C1 C2 C3 C4 -0.8(9)
C7 C2 C3 C4 176.8(6)
C2 C3 C4 C5 -1.1(9)
C2 C3 C4 C10 176.7(6)
C3 C4 C5 C6 2.0(10)
C10 C4 C5 C6 -175.9(6)
C2 C1 C6 C5 -0.9(9)
Ni1 C1 C6 C5 -176.3(5)
C2 C1 C6 C13 174.3(6)
Ni1 C1 C6 C13 -1.1(8)
C4 C5 C6 C1 -1.1(10)
C4 C5 C6 C13 -176.4(6)
C1 C2 C7 C9 -121.8(7)
C3 C2 C7 C9 60.6(8)
C1 C2 C7 C8 113.7(7)
C3 C2 C7 C8 -63.8(8)
C3 C4 C10 C11 25.2(9)
C5 C4 C10 C11 -157.1(6)
C3 C4 C10 C12 -98.5(8)
C5 C4 C10 C12 79.3(8)
C1 C6 C13 C14 -98.7(7)
C5 C6 C13 C14 76.5(8)
C1 C6 C13 C15 135.7(6)
C5 C6 C13 C15 -49.1(8)
C32 P1 C16 C17 173.0(6)
C26 P1 C16 C17 63.3(6)
Ni1 P1 C16 C17 -64.5(6)
C32 P1 C16 C20 -11.6(6)
C26 P1 C16 C20 -121.3(6)
Ni1 P1 C16 C20 110.9(5)
C32 P1 C16 Fe1 -98.6(4)
C26 P1 C16 Fe1 151.7(4)
Ni1 P1 C16 Fe1 23.9(5)
C20 C16 C17 C18 -1.5(7)
P1 C16 C17 C18 174.6(5)
Fe1 C16 C17 C18 59.5(4)
C20 C16 C17 Fe1 -61.0(4)
P1 C16 C17 Fe1 115.1(5)
C16 C17 C18 C19 1.4(7)
Fe1 C17 C18 C19 59.8(5)
C16 C17 C18 Fe1 -58.3(4)
C17 C18 C19 C20 -0.7(7)
Fe1 C18 C19 C20 57.9(4)
C17 C18 C19 Fe1 -58.6(4)
C18 C19 C20 C16 -0.2(7)
Fe1 C19 C20 C16 58.4(4)
C18 C19 C20 Fe1 -58.6(4)
C17 C16 C20 C19 1.0(7)
P1 C16 C20 C19 -175.2(5)
Fe1 C16 C20 C19 -60.0(4)
C17 C16 C20 Fe1 61.0(4)
P1 C16 C20 Fe1 -115.2(5)
C44 P2 C21 C25 -157.0(5)
C38 P2 C21 C25 98.8(5)
Ni1 P2 C21 C25 -33.8(6)
C44 P2 C21 C22 26.1(6)
C38 P2 C21 C22 -78.1(6)
Ni1 P2 C21 C22 149.4(5)
C44 P2 C21 Fe1 -67.6(5)
C38 P2 C21 Fe1 -171.8(4)
Ni1 P2 C21 Fe1 55.7(5)
C25 C21 C22 C23 -0.4(7)
P2 C21 C22 C23 176.9(5)
Fe1 C21 C22 C23 -60.4(4)
C25 C21 C22 Fe1 60.0(4)
P2 C21 C22 Fe1 -122.7(5)
C21 C22 C23 C24 0.7(7)
Fe1 C22 C23 C24 -57.7(5)
C21 C22 C23 Fe1 58.4(4)
C22 C23 C24 C25 -0.7(7)
Fe1 C23 C24 C25 -58.1(5)
C22 C23 C24 Fe1 57.4(5)
C23 C24 C25 C21 0.4(7)
Fe1 C24 C25 C21 -59.2(4)
C23 C24 C25 Fe1 59.6(5)
C22 C21 C25 C24 0.0(7)
P2 C21 C25 C24 -177.4(5)
Fe1 C21 C25 C24 60.6(4)
C22 C21 C25 Fe1 -60.6(4)
P2 C21 C25 Fe1 122.0(5)
C16 P1 C26 C31 -147.5(5)
C32 P1 C26 C31 110.6(5)
Ni1 P1 C26 C31 -11.8(6)
C16 P1 C26 C27 30.3(6)
C32 P1 C26 C27 -71.6(6)
Ni1 P1 C26 C27 166.0(5)
C31 C26 C27 C28 -2.5(10)
P1 C26 C27 C28 179.6(5)
C26 C27 C28 C29 1.4(10)
C27 C28 C29 C30 0.5(11)
C28 C29 C30 C31 -1.4(11)
C27 C26 C31 C30 1.6(10)
P1 C26 C31 C30 179.4(5)
C29 C30 C31 C26 0.3(10)
C16 P1 C32 C33 104.2(5)
C26 P1 C32 C33 -152.3(5)
Ni1 P1 C32 C33 -28.5(6)
C16 P1 C32 C37 -70.2(6)
C26 P1 C32 C37 33.3(6)
Ni1 P1 C32 C37 157.1(5)
C37 C32 C33 C34 0.2(10)
P1 C32 C33 C34 -174.4(5)
C32 C33 C34 C35 -0.5(11)
C33 C34 C35 C36 0.2(11)
C34 C35 C36 C37 0.5(11)
C33 C32 C37 C36 0.4(10)
P1 C32 C37 C36 174.7(5)
C35 C36 C37 C32 -0.8(10)
C21 P2 C38 C39 -10.4(6)
C44 P2 C38 C39 -116.9(6)
Ni1 P2 C38 C39 117.0(5)
C21 P2 C38 C43 166.4(5)
C44 P2 C38 C43 59.9(6)
Ni1 P2 C38 C43 -66.2(6)
C43 C38 C39 C40 0.6(10)
P2 C38 C39 C40 177.5(5)
C38 C39 C40 C41 -0.1(10)
C39 C40 C41 C42 -0.6(11)
C40 C41 C42 C43 0.8(11)
C39 C38 C43 C42 -0.5(10)
P2 C38 C43 C42 -177.3(5)
C41 C42 C43 C38 -0.2(11)
C21 P2 C44 C49 108.3(6)
C38 P2 C44 C49 -148.9(5)
Ni1 P2 C44 C49 -16.3(6)
C21 P2 C44 C45 -67.6(6)
C38 P2 C44 C45 35.2(6)
Ni1 P2 C44 C45 167.7(5)
C49 C44 C45 C46 -1.0(10)
P2 C44 C45 C46 174.9(6)
C44 C45 C46 C47 1.1(12)
C45 C46 C47 C48 -1.0(12)
C46 C47 C48 C49 0.8(12)
C47 C48 C49 C44 -0.6(11)
C45 C44 C49 C48 0.8(10)
P2 C44 C49 C48 -175.2(5)
C56 C51 C52 C53 1.2(14)
C50 C51 C52 C53 176.6(9)
C51 C52 C53 C54 -1.3(16)
C52 C53 C54 C55 -0.4(15)
C53 C54 C55 C56 2.1(14)
C52 C51 C56 C55 0.5(14)
C50 C51 C56 C55 -174.9(9)
C54 C55 C56 C51 -2.2(15)
C63 C58 C59 C60 0.0(11)
C57 C58 C59 C60 179.5(7)
C58 C59 C60 C61 -1.4(13)
C59 C60 C61 C62 1.2(13)
C60 C61 C62 C63 0.2(13)
C59 C58 C63 C62 1.5(11)
C57 C58 C63 C62 -178.0(7)
C61 C62 C63 C58 -1.7(12)
